data_4115913
loop_
_publ_author_name
'Holger Kleinke'

_publ_section_title
;
 Zr1-xTixSb: A Novel Antimonide on the Quasibinary Section ZrSb-TiSb with
 a Complex Crystal Structure Exhibiting Linear Sb Chains and Fragments of
 the TiSb Structure
;
_journal_name_full 'Journal of the American Chemical Society'
_journal_page_first 853
_journal_page_last 860
_journal_paper_doi 10.1021/ja993423d
_journal_volume 122
_journal_year 2000
_chemical_formula_sum 'Sb7 Ti2.68 Zr4.32'
_chemical_formula_weight 1374.37
_chemical_name_systematic
;
 ?
;
_space_group_IT_number 63
_symmetry_cell_setting 1
_symmetry_space_group_name_Hall '-C 2c 2'
_symmetry_space_group_name_H-M 'C m c m'
_atom_sites_solution_hydrogens geom
_atom_sites_solution_primary direct
_atom_sites_solution_secondary difmap
_audit_creation_method SHELXL
_cell_angle_alpha 90.00
_cell_angle_beta 90.00
_cell_angle_gamma 90.00
_cell_formula_units_Z 4
_cell_length_a 24.797(6)
_cell_length_b 8.594(2)
_cell_length_c 5.6891(9)
_cell_measurement_temperature 293(2)
_cell_volume 1212.4(4)
_computing_structure_refinement 'SHELXL-93 (Sheldrick, 1993)'
_computing_structure_solution 'SHELXS-86 (Sheldrick, 1990)'
_diffrn_ambient_temperature 293(2)
_diffrn_radiation_monochromator graphite
_diffrn_radiation_source 'fine-focus sealed tube'
_diffrn_radiation_type MoK\a
_diffrn_radiation_wavelength 0.71073
_diffrn_reflns_av_R_equivalents 0.158
_diffrn_reflns_av_sigmaI/netI 0.263
_diffrn_reflns_limit_h_max 33
_diffrn_reflns_limit_h_min -33
_diffrn_reflns_limit_k_max 11
_diffrn_reflns_limit_k_min -11
_diffrn_reflns_limit_l_max 7
_diffrn_reflns_limit_l_min -7
_diffrn_reflns_number 3917
_diffrn_reflns_theta_max 28.95
_diffrn_reflns_theta_min 2.51
_exptl_absorpt_coefficient_mu 20.453
_exptl_absorpt_correction_T_max 0.66
_exptl_absorpt_correction_T_min 0.40
_exptl_absorpt_correction_type numerical
_exptl_crystal_density_diffrn 7.530
_exptl_crystal_F_000 2355
_refine_diff_density_max 2.562
_refine_diff_density_min -2.861
_refine_diff_density_rms 0.583
_refine_ls_extinction_coef 0.00043(4)
_refine_ls_extinction_expression Fc^*^=kFc[1+0.001xFc^2^\l^3^/sin(2\q)]^-1/4^
_refine_ls_extinction_method SHELXL
_refine_ls_goodness_of_fit_all 0.592
_refine_ls_goodness_of_fit_obs 0.838
_refine_ls_matrix_type full
_refine_ls_number_parameters 47
_refine_ls_number_reflns 854
_refine_ls_number_restraints 0
_refine_ls_restrained_S_all 0.592
_refine_ls_restrained_S_obs 0.838
_refine_ls_R_factor_all 0.1149
_refine_ls_R_factor_obs 0.0365
_refine_ls_shift/esd_max 0.000
_refine_ls_shift/esd_mean 0.000
_refine_ls_structure_factor_coef Fsqd
_refine_ls_weighting_details 'w=1/[\s^2^(Fo^2^)+(0.0113P)^2^+0.0000P] where P=(Fo^2^+2Fc^2^)/3'
_refine_ls_weighting_scheme calc
_refine_ls_wR_factor_all 0.0787
_refine_ls_wR_factor_obs 0.0679
_reflns_number_observed 344
_reflns_number_total 854
_reflns_observed_criterion >2sigma(I)
_cod_data_source_file ja993423d_1.cif
_cod_data_source_block Zr4.3Ti2.7Sb7
_cod_depositor_comments
;
The following automatic conversions were performed:

'_refine_ls_weighting_scheme' value 'calc
w=1/[\s^2^(Fo^2^)+(0.0113P)^2^+0.0000P] where P=(Fo^2^+2Fc^2^)/3' was
changed to 'calc'. New tag '_refine_ls_weighting_details' was
created. The value of the new tag was set to
'w=1/[\s^2^(Fo^2^)+(0.0113P)^2^+0.0000P] where P=(Fo^2^+2Fc^2^)/3'.

Automatic conversion script
Id: cif_fix_values 3143 2015-03-26 13:38:13Z robertas 
;
_cod_database_code 4115913

loop_
_symmetry_equiv_pos_as_xyz
'x, y, z'
'-x, -y, z+1/2'
'-x, y, -z+1/2'
'x, -y, -z'
'x+1/2, y+1/2, z'
'-x+1/2, -y+1/2, z+1/2'
'-x+1/2, y+1/2, -z+1/2'
'x+1/2, -y+1/2, -z'
'-x, -y, -z'
'x, y, -z-1/2'
'x, -y, z-1/2'
'-x, y, z'
'-x+1/2, -y+1/2, -z'
'x+1/2, y+1/2, -z-1/2'
'x+1/2, -y+1/2, z-1/2'
'-x+1/2, y+1/2, z'

loop_
_atom_site_aniso_label
_atom_site_aniso_U_11
_atom_site_aniso_U_22
_atom_site_aniso_U_33
_atom_site_aniso_U_23
_atom_site_aniso_U_13
_atom_site_aniso_U_12
Sb1 0.0074(13) 0.0075(13) 0.009(2) 0.000 0.000 0.000
Sb2 0.0076(9) 0.0097(10) 0.0065(11) 0.000 0.000 0.0019(8)
Sb3 0.0068(9) 0.0103(9) 0.0078(11) 0.000 0.000 -0.0021(7)
Sb4 0.0130(9) 0.0067(8) 0.0096(12) -0.0009(9) 0.000 0.000
Zr1 0.006(2) 0.009(2) 0.006(2) 0.000 0.000 0.000
Zr2 0.006(2) 0.007(2) 0.014(2) 0.000 0.000 -0.0014(12)
Zr3 0.006(2) 0.005(2) 0.009(2) 0.000 0.000 0.0030(13)
Zr4 0.005(2) 0.004(2) 0.005(3) 0.000(2) 0.000 0.000
Ti2 0.006(2) 0.007(2) 0.014(2) 0.000 0.000 -0.0014(12)
Ti3 0.006(2) 0.005(2) 0.009(2) 0.000 0.000 0.0030(13)
Ti4 0.005(2) 0.004(2) 0.005(3) 0.000(2) 0.000 0.000

loop_
_atom_site_label
_atom_site_type_symbol
_atom_site_fract_x
_atom_site_fract_y
_atom_site_fract_z
_atom_site_U_iso_or_equiv
_atom_site_thermal_displace_type
_atom_site_occupancy
_atom_site_calc_flag
_atom_site_refinement_flags
Sb1 Sb 0.5000 0.3885(3) 0.2500 0.0078(6) Uani 1 d S
Sb2 Sb 0.61073(8) 0.6129(2) 0.2500 0.0079(5) Uani 1 d S
Sb3 Sb 0.27868(7) 0.2002(2) 0.2500 0.0083(5) Uani 1 d S
Sb4 Sb 0.57006(7) 1.0000 0.0000 0.0098(5) Uani 1 d S
Zr1 Zr 0.5000 0.7439(5) 0.2500 0.0069(9) Uani 1 d S
Zr2 Zr 0.67710(10) 0.8881(3) 0.2500 0.0088(11) Uani 0.91(3) d SP
Zr3 Zr 0.39027(13) 0.2683(3) 0.2500 0.0066(13) Uani 0.66(3) d SP
Zr4 Zr 0.70400(15) 0.5000 0.0000 0.004(2) Uani 0.09(3) d SP
Ti2 Ti 0.67710(10) 0.8881(3) 0.2500 0.0088(11) Uani 0.09(3) d SP
Ti3 Ti 0.39027(13) 0.2683(3) 0.2500 0.0066(13) Uani 0.34(3) d SP
Ti4 Ti 0.70400(15) 0.5000 0.0000 0.004(2) Uani 0.91(3) d SP

loop_
_atom_type_symbol
_atom_type_description
_atom_type_scat_dispersion_real
_atom_type_scat_dispersion_imag
_atom_type_scat_source
Ti Ti 0.2776 0.4457 'International Tables Vol C Tables 4.2.6.8 and 6.1.1.4'
Zr Zr -2.9673 0.5597 'International Tables Vol C Tables 4.2.6.8 and 6.1.1.4'
Sb Sb -0.5866 1.5461 'International Tables Vol C Tables 4.2.6.8 and 6.1.1.4'

loop_
_geom_angle_atom_site_label_1
_geom_angle_atom_site_label_2
_geom_angle_atom_site_label_3
_geom_angle
_geom_angle_site_symmetry_1
_geom_angle_site_symmetry_3
Ti3 Sb1 Zr3 0.00(12) . .
Ti3 Sb1 Ti3 138.4(2) . 3_655
Zr3 Sb1 Ti3 138.4(2) . 3_655
Ti3 Sb1 Zr3 138.4(2) . 3_655
Zr3 Sb1 Zr3 138.4(2) . 3_655
Ti3 Sb1 Zr3 0.00(12) 3_655 3_655
Ti3 Sb1 Zr1 110.79(8) . .
Zr3 Sb1 Zr1 110.79(8) . .
Ti3 Sb1 Zr1 110.79(8) 3_655 .
Zr3 Sb1 Zr1 110.79(8) 3_655 .
Ti3 Sb1 Zr1 82.42(4) . 9_665
Zr3 Sb1 Zr1 82.42(4) . 9_665
Ti3 Sb1 Zr1 82.42(4) 3_655 9_665
Zr3 Sb1 Zr1 82.42(4) 3_655 9_665
Zr1 Sb1 Zr1 111.80(8) . 9_665
Ti3 Sb1 Zr1 82.42(4) . 9_666
Zr3 Sb1 Zr1 82.42(4) . 9_666
Ti3 Sb1 Zr1 82.42(4) 3_655 9_666
Zr3 Sb1 Zr1 82.42(4) 3_655 9_666
Zr1 Sb1 Zr1 111.80(8) . 9_666
Zr1 Sb1 Zr1 136.4(2) 9_665 9_666
Ti2 Sb2 Zr2 0.00(10) . .
Ti2 Sb2 Ti4 79.51(7) . .
Zr2 Sb2 Ti4 79.51(7) . .
Ti2 Sb2 Zr4 79.51(7) . .
Zr2 Sb2 Zr4 79.51(7) . .
Ti4 Sb2 Zr4 0.00(9) . .
Ti2 Sb2 Ti4 79.51(7) . 10_556
Zr2 Sb2 Ti4 79.51(7) . 10_556
Ti4 Sb2 Ti4 59.11(7) . 10_556
Zr4 Sb2 Ti4 59.11(7) . 10_556
Ti2 Sb2 Zr4 79.51(7) . 10_556
Zr2 Sb2 Zr4 79.51(7) . 10_556
Ti4 Sb2 Zr4 59.11(7) . 10_556
Zr4 Sb2 Zr4 59.11(7) . 10_556
Ti4 Sb2 Zr4 0.00(9) 10_556 10_556
Ti2 Sb2 Ti3 145.64(12) . 3_655
Zr2 Sb2 Ti3 145.64(12) . 3_655
Ti4 Sb2 Ti3 70.75(8) . 3_655
Zr4 Sb2 Ti3 70.75(8) . 3_655
Ti4 Sb2 Ti3 70.75(8) 10_556 3_655
Zr4 Sb2 Ti3 70.75(8) 10_556 3_655
Ti2 Sb2 Zr3 145.64(12) . 3_655
Zr2 Sb2 Zr3 145.64(12) . 3_655
Ti4 Sb2 Zr3 70.75(8) . 3_655
Zr4 Sb2 Zr3 70.75(8) . 3_655
Ti4 Sb2 Zr3 70.75(8) 10_556 3_655
Zr4 Sb2 Zr3 70.75(8) 10_556 3_655
Ti3 Sb2 Zr3 0.00(13) 3_655 3_655
Ti2 Sb2 Zr1 102.54(10) . .
Zr2 Sb2 Zr1 102.54(10) . .
Ti4 Sb2 Zr1 150.44(4) . .
Zr4 Sb2 Zr1 150.44(4) . .
Ti4 Sb2 Zr1 150.44(4) 10_556 .
Zr4 Sb2 Zr1 150.44(4) 10_556 .
Ti3 Sb2 Zr1 111.82(12) 3_655 .
Zr3 Sb2 Zr1 111.82(12) 3_655 .
Ti2 Sb2 Zr3 74.17(7) . 9_666
Zr2 Sb2 Zr3 74.17(7) . 9_666
Ti4 Sb2 Zr3 125.76(10) . 9_666
Zr4 Sb2 Zr3 125.76(10) . 9_666
Ti4 Sb2 Zr3 69.88(7) 10_556 9_666
Zr4 Sb2 Zr3 69.88(7) 10_556 9_666
Ti3 Sb2 Zr3 109.74(6) 3_655 9_666
Zr3 Sb2 Zr3 109.74(6) 3_655 9_666
Zr1 Sb2 Zr3 82.20(8) . 9_666
Ti2 Sb2 Ti3 74.17(7) . 9_666
Zr2 Sb2 Ti3 74.17(7) . 9_666
Ti4 Sb2 Ti3 125.76(10) . 9_666
Zr4 Sb2 Ti3 125.76(10) . 9_666
Ti4 Sb2 Ti3 69.88(7) 10_556 9_666
Zr4 Sb2 Ti3 69.88(7) 10_556 9_666
Ti3 Sb2 Ti3 109.74(6) 3_655 9_666
Zr3 Sb2 Ti3 109.74(6) 3_655 9_666
Zr1 Sb2 Ti3 82.20(8) . 9_666
Zr3 Sb2 Ti3 0.0(2) 9_666 9_666
Ti2 Sb2 Zr3 74.17(7) . 9_665
Zr2 Sb2 Zr3 74.17(7) . 9_665
Ti4 Sb2 Zr3 69.88(7) . 9_665
Zr4 Sb2 Zr3 69.88(7) . 9_665
Ti4 Sb2 Zr3 125.76(10) 10_556 9_665
Zr4 Sb2 Zr3 125.76(10) 10_556 9_665
Ti3 Sb2 Zr3 109.74(6) 3_655 9_665
Zr3 Sb2 Zr3 109.74(6) 3_655 9_665
Zr1 Sb2 Zr3 82.20(8) . 9_665
Zr3 Sb2 Zr3 140.49(12) 9_666 9_665
Ti3 Sb2 Zr3 140.49(12) 9_666 9_665
Ti2 Sb2 Ti3 74.17(7) . 9_665
Zr2 Sb2 Ti3 74.17(7) . 9_665
Ti4 Sb2 Ti3 69.88(7) . 9_665
Zr4 Sb2 Ti3 69.88(7) . 9_665
Ti4 Sb2 Ti3 125.76(10) 10_556 9_665
Zr4 Sb2 Ti3 125.76(10) 10_556 9_665
Ti3 Sb2 Ti3 109.74(6) 3_655 9_665
Zr3 Sb2 Ti3 109.74(6) 3_655 9_665
Zr1 Sb2 Ti3 82.20(8) . 9_665
Zr3 Sb2 Ti3 140.49(12) 9_666 9_665
Ti3 Sb2 Ti3 140.49(12) 9_666 9_665
Zr3 Sb2 Ti3 0.0(2) 9_665 9_665
Ti3 Sb3 Zr3 0.00(12) . .
Ti3 Sb3 Ti2 79.71(9) . 3_645
Zr3 Sb3 Ti2 79.71(9) . 3_645
Ti3 Sb3 Zr2 79.71(9) . 3_645
Zr3 Sb3 Zr2 79.71(9) . 3_645
Ti2 Sb3 Zr2 0.00(10) 3_645 3_645
Ti3 Sb3 Ti4 138.37(9) . 5_445
Zr3 Sb3 Ti4 138.37(9) . 5_445
Ti2 Sb3 Ti4 72.09(8) 3_645 5_445
Zr2 Sb3 Ti4 72.09(8) 3_645 5_445
Ti3 Sb3 Zr4 138.37(9) . 5_445
Zr3 Sb3 Zr4 138.37(9) . 5_445
Ti2 Sb3 Zr4 72.09(8) 3_645 5_445
Zr2 Sb3 Zr4 72.09(8) 3_645 5_445
Ti4 Sb3 Zr4 0.00(11) 5_445 5_445
Ti3 Sb3 Ti4 138.37(9) . 14_446
Zr3 Sb3 Ti4 138.37(9) . 14_446
Ti2 Sb3 Ti4 72.09(8) 3_645 14_446
Zr2 Sb3 Ti4 72.09(8) 3_645 14_446
Ti4 Sb3 Ti4 58.73(7) 5_445 14_446
Zr4 Sb3 Ti4 58.73(7) 5_445 14_446
Ti3 Sb3 Zr4 138.37(9) . 14_446
Zr3 Sb3 Zr4 138.37(9) . 14_446
Ti2 Sb3 Zr4 72.09(8) 3_645 14_446
Zr2 Sb3 Zr4 72.09(8) 3_645 14_446
Ti4 Sb3 Zr4 58.73(7) 5_445 14_446
Zr4 Sb3 Zr4 58.73(7) 5_445 14_446
Ti4 Sb3 Zr4 0.00(11) 14_446 14_446
Ti3 Sb3 Ti4 71.30(9) . 2_665
Zr3 Sb3 Ti4 71.30(9) . 2_665
Ti2 Sb3 Ti4 138.35(8) 3_645 2_665
Zr2 Sb3 Ti4 138.35(8) 3_645 2_665
Ti4 Sb3 Ti4 147.20(7) 5_445 2_665
Zr4 Sb3 Ti4 147.20(7) 5_445 2_665
Ti4 Sb3 Ti4 111.81(5) 14_446 2_665
Zr4 Sb3 Ti4 111.81(5) 14_446 2_665
Ti3 Sb3 Zr4 71.30(9) . 2_665
Zr3 Sb3 Zr4 71.30(9) . 2_665
Ti2 Sb3 Zr4 138.35(8) 3_645 2_665
Zr2 Sb3 Zr4 138.35(8) 3_645 2_665
Ti4 Sb3 Zr4 147.20(7) 5_445 2_665
Zr4 Sb3 Zr4 147.20(7) 5_445 2_665
Ti4 Sb3 Zr4 111.81(5) 14_446 2_665
Zr4 Sb3 Zr4 111.81(5) 14_446 2_665
Ti4 Sb3 Zr4 0.00(14) 2_665 2_665
Ti3 Sb3 Ti4 71.30(9) . 9_665
Zr3 Sb3 Ti4 71.30(9) . 9_665
Ti2 Sb3 Ti4 138.35(8) 3_645 9_665
Zr2 Sb3 Ti4 138.35(8) 3_645 9_665
Ti4 Sb3 Ti4 111.81(5) 5_445 9_665
Zr4 Sb3 Ti4 111.81(5) 5_445 9_665
Ti4 Sb3 Ti4 147.20(7) 14_446 9_665
Zr4 Sb3 Ti4 147.20(7) 14_446 9_665
Ti4 Sb3 Ti4 57.14(4) 2_665 9_665
Zr4 Sb3 Ti4 57.14(4) 2_665 9_665
Ti3 Sb3 Zr4 71.30(9) . 9_665
Zr3 Sb3 Zr4 71.30(9) . 9_665
Ti2 Sb3 Zr4 138.35(8) 3_645 9_665
Zr2 Sb3 Zr4 138.35(8) 3_645 9_665
Ti4 Sb3 Zr4 111.81(5) 5_445 9_665
Zr4 Sb3 Zr4 111.81(5) 5_445 9_665
Ti4 Sb3 Zr4 147.20(7) 14_446 9_665
Zr4 Sb3 Zr4 147.20(7) 14_446 9_665
Ti4 Sb3 Zr4 57.14(4) 2_665 9_665
Zr4 Sb3 Zr4 57.14(4) 2_665 9_665
Ti4 Sb3 Zr4 0.00(14) 9_665 9_665
Ti3 Sb3 Zr2 135.39(10) . 5_445
Zr3 Sb3 Zr2 135.39(10) . 5_445
Ti2 Sb3 Zr2 144.90(9) 3_645 5_445
Zr2 Sb3 Zr2 144.90(9) 3_645 5_445
Ti4 Sb3 Zr2 77.44(8) 5_445 5_445
Zr4 Sb3 Zr2 77.44(8) 5_445 5_445
Ti4 Sb3 Zr2 77.44(8) 14_446 5_445
Zr4 Sb3 Zr2 77.44(8) 14_446 5_445
Ti4 Sb3 Zr2 69.76(9) 2_665 5_445
Zr4 Sb3 Zr2 69.76(9) 2_665 5_445
Ti4 Sb3 Zr2 69.76(9) 9_665 5_445
Zr4 Sb3 Zr2 69.76(9) 9_665 5_445
Ti3 Sb3 Ti2 135.39(10) . 5_445
Zr3 Sb3 Ti2 135.39(10) . 5_445
Ti2 Sb3 Ti2 144.90(9) 3_645 5_445
Zr2 Sb3 Ti2 144.90(9) 3_645 5_445
Ti4 Sb3 Ti2 77.44(8) 5_445 5_445
Zr4 Sb3 Ti2 77.44(8) 5_445 5_445
Ti4 Sb3 Ti2 77.44(8) 14_446 5_445
Zr4 Sb3 Ti2 77.44(8) 14_446 5_445
Ti4 Sb3 Ti2 69.76(9) 2_665 5_445
Zr4 Sb3 Ti2 69.76(9) 2_665 5_445
Ti4 Sb3 Ti2 69.76(9) 9_665 5_445
Zr4 Sb3 Ti2 69.76(9) 9_665 5_445
Zr2 Sb3 Ti2 0.00(10) 5_445 5_445
Ti3 Sb3 Zr2 73.05(6) . 9_666
Zr3 Sb3 Zr2 73.05(6) . 9_666
Ti2 Sb3 Zr2 69.17(6) 3_645 9_666
Zr2 Sb3 Zr2 69.17(6) 3_645 9_666
Ti4 Sb3 Zr2 121.58(8) 5_445 9_666
Zr4 Sb3 Zr2 121.58(8) 5_445 9_666
Ti4 Sb3 Zr2 68.63(7) 14_446 9_666
Zr4 Sb3 Zr2 68.63(7) 14_446 9_666
Ti4 Sb3 Zr2 74.09(6) 2_665 9_666
Zr4 Sb3 Zr2 74.09(6) 2_665 9_666
Ti4 Sb3 Zr2 126.28(8) 9_665 9_666
Zr4 Sb3 Zr2 126.28(8) 9_665 9_666
Zr2 Sb3 Zr2 115.10(5) 5_445 9_666
Ti2 Sb3 Zr2 115.10(5) 5_445 9_666
Ti3 Sb3 Ti2 73.05(6) . 9_666
Zr3 Sb3 Ti2 73.05(6) . 9_666
Ti2 Sb3 Ti2 69.17(6) 3_645 9_666
Zr2 Sb3 Ti2 69.17(6) 3_645 9_666
Ti4 Sb3 Ti2 121.58(8) 5_445 9_666
Zr4 Sb3 Ti2 121.58(8) 5_445 9_666
Ti4 Sb3 Ti2 68.63(7) 14_446 9_666
Zr4 Sb3 Ti2 68.63(7) 14_446 9_666
Ti4 Sb3 Ti2 74.09(6) 2_665 9_666
Zr4 Sb3 Ti2 74.09(6) 2_665 9_666
Ti4 Sb3 Ti2 126.28(8) 9_665 9_666
Zr4 Sb3 Ti2 126.28(8) 9_665 9_666
Zr2 Sb3 Ti2 115.10(5) 5_445 9_666
Ti2 Sb3 Ti2 115.10(5) 5_445 9_666
Zr2 Sb3 Ti2 0.00(13) 9_666 9_666
Ti3 Sb3 Zr2 73.05(6) . 9_665
Zr3 Sb3 Zr2 73.05(6) . 9_665
Ti2 Sb3 Zr2 69.17(6) 3_645 9_665
Zr2 Sb3 Zr2 69.17(6) 3_645 9_665
Ti4 Sb3 Zr2 68.63(7) 5_445 9_665
Zr4 Sb3 Zr2 68.63(7) 5_445 9_665
Ti4 Sb3 Zr2 121.58(8) 14_446 9_665
Zr4 Sb3 Zr2 121.58(8) 14_446 9_665
Ti4 Sb3 Zr2 126.28(8) 2_665 9_665
Zr4 Sb3 Zr2 126.28(8) 2_665 9_665
Ti4 Sb3 Zr2 74.09(6) 9_665 9_665
Zr4 Sb3 Zr2 74.09(6) 9_665 9_665
Zr2 Sb3 Zr2 115.10(5) 5_445 9_665
Ti2 Sb3 Zr2 115.10(5) 5_445 9_665
Zr2 Sb3 Zr2 129.78(10) 9_666 9_665
Ti2 Sb3 Zr2 129.78(10) 9_666 9_665
Ti3 Sb3 Ti2 73.05(6) . 9_665
Zr3 Sb3 Ti2 73.05(6) . 9_665
Ti2 Sb3 Ti2 69.17(6) 3_645 9_665
Zr2 Sb3 Ti2 69.17(6) 3_645 9_665
Ti4 Sb3 Ti2 68.63(7) 5_445 9_665
Zr4 Sb3 Ti2 68.63(7) 5_445 9_665
Ti4 Sb3 Ti2 121.58(8) 14_446 9_665
Zr4 Sb3 Ti2 121.58(8) 14_446 9_665
Ti4 Sb3 Ti2 126.28(8) 2_665 9_665
Zr4 Sb3 Ti2 126.28(8) 2_665 9_665
Ti4 Sb3 Ti2 74.09(6) 9_665 9_665
Zr4 Sb3 Ti2 74.09(6) 9_665 9_665
Zr2 Sb3 Ti2 115.10(5) 5_445 9_665
Ti2 Sb3 Ti2 115.10(5) 5_445 9_665
Zr2 Sb3 Ti2 129.78(10) 9_666 9_665
Ti2 Sb3 Ti2 129.78(10) 9_666 9_665
Zr2 Sb3 Ti2 0.00(13) 9_665 9_665
Ti3 Sb3 Sb3 111.64(7) . 13
Zr3 Sb3 Sb3 111.64(7) . 13
Ti2 Sb3 Sb3 113.83(7) 3_645 13
Zr2 Sb3 Sb3 113.83(7) 3_645 13
Ti4 Sb3 Sb3 56.97(5) 5_445 13
Zr4 Sb3 Sb3 56.97(5) 5_445 13
Ti4 Sb3 Sb3 107.57(10) 14_446 13
Zr4 Sb3 Sb3 107.57(10) 14_446 13
Ti4 Sb3 Sb3 104.49(9) 2_665 13
Zr4 Sb3 Sb3 104.49(9) 2_665 13
Ti4 Sb3 Sb3 54.84(7) 9_665 13
Zr4 Sb3 Sb3 54.84(7) 9_665 13
Zr2 Sb3 Sb3 59.74(6) 5_445 13
Ti2 Sb3 Sb3 59.74(6) 5_445 13
Zr2 Sb3 Sb3 174.57(9) 9_666 13
Ti2 Sb3 Sb3 174.57(9) 9_666 13
Zr2 Sb3 Sb3 55.35(5) 9_665 13
Ti2 Sb3 Sb3 55.35(5) 9_665 13
Ti3 Sb3 Sb3 111.64(7) . 13_556
Zr3 Sb3 Sb3 111.64(7) . 13_556
Ti2 Sb3 Sb3 113.83(7) 3_645 13_556
Zr2 Sb3 Sb3 113.83(7) 3_645 13_556
Ti4 Sb3 Sb3 107.57(10) 5_445 13_556
Zr4 Sb3 Sb3 107.57(10) 5_445 13_556
Ti4 Sb3 Sb3 56.97(5) 14_446 13_556
Zr4 Sb3 Sb3 56.97(5) 14_446 13_556
Ti4 Sb3 Sb3 54.84(7) 2_665 13_556
Zr4 Sb3 Sb3 54.84(7) 2_665 13_556
Ti4 Sb3 Sb3 104.49(9) 9_665 13_556
Zr4 Sb3 Sb3 104.49(9) 9_665 13_556
Zr2 Sb3 Sb3 59.74(6) 5_445 13_556
Ti2 Sb3 Sb3 59.74(6) 5_445 13_556
Zr2 Sb3 Sb3 55.35(5) 9_666 13_556
Ti2 Sb3 Sb3 55.35(5) 9_666 13_556
Zr2 Sb3 Sb3 174.57(9) 9_665 13_556
Ti2 Sb3 Sb3 174.57(9) 9_665 13_556
Sb3 Sb3 Sb3 119.46(11) 13 13_556
Sb4 Sb4 Sb4 180.00(14) 10_556 10
Sb4 Sb4 Ti3 60.43(3) 10_556 3_665
Sb4 Sb4 Ti3 119.57(3) 10 3_665
Sb4 Sb4 Ti3 119.57(3) 10_556 9_665
Sb4 Sb4 Ti3 60.43(3) 10 9_665
Ti3 Sb4 Ti3 140.08(15) 3_665 9_665
Sb4 Sb4 Zr3 60.43(3) 10_556 3_665
Sb4 Sb4 Zr3 119.57(3) 10 3_665
Ti3 Sb4 Zr3 0.00(14) 3_665 3_665
Ti3 Sb4 Zr3 140.08(15) 9_665 3_665
Sb4 Sb4 Zr3 119.57(3) 10_556 9_665
Sb4 Sb4 Zr3 60.43(3) 10 9_665
Ti3 Sb4 Zr3 140.08(15) 3_665 9_665
Ti3 Sb4 Zr3 0.00(15) 9_665 9_665
Zr3 Sb4 Zr3 140.08(15) 3_665 9_665
Sb4 Sb4 Zr1 116.89(3) 10_556 9_675
Sb4 Sb4 Zr1 63.11(3) 10 9_675
Ti3 Sb4 Zr1 81.47(7) 3_665 9_675
Ti3 Sb4 Zr1 121.70(5) 9_665 9_675
Zr3 Sb4 Zr1 81.47(7) 3_665 9_675
Zr3 Sb4 Zr1 121.70(5) 9_665 9_675
Sb4 Sb4 Zr1 63.11(3) 10_556 .
Sb4 Sb4 Zr1 116.89(3) 10 .
Ti3 Sb4 Zr1 121.70(5) 3_665 .
Ti3 Sb4 Zr1 81.47(7) 9_665 .
Zr3 Sb4 Zr1 121.70(5) 3_665 .
Zr3 Sb4 Zr1 81.47(7) 9_665 .
Zr1 Sb4 Zr1 112.92(8) 9_675 .
Sb4 Sb4 Ti2 63.26(3) 10_556 .
Sb4 Sb4 Ti2 116.74(3) 10 .
Ti3 Sb4 Ti2 74.62(8) 3_665 .
Ti3 Sb4 Ti2 72.06(7) 9_665 .
Zr3 Sb4 Ti2 74.62(8) 3_665 .
Zr3 Sb4 Ti2 72.06(7) 9_665 .
Zr1 Sb4 Ti2 151.69(7) 9_675 .
Zr1 Sb4 Ti2 92.72(5) . .
Sb4 Sb4 Zr2 63.26(3) 10_556 .
Sb4 Sb4 Zr2 116.74(3) 10 .
Ti3 Sb4 Zr2 74.62(8) 3_665 .
Ti3 Sb4 Zr2 72.06(7) 9_665 .
Zr3 Sb4 Zr2 74.62(8) 3_665 .
Zr3 Sb4 Zr2 72.06(7) 9_665 .
Zr1 Sb4 Zr2 151.69(7) 9_675 .
Zr1 Sb4 Zr2 92.72(5) . .
Ti2 Sb4 Zr2 0.00(11) . .
Sb4 Sb4 Zr2 116.74(3) 10_556 11_575
Sb4 Sb4 Zr2 63.26(3) 10 11_575
Ti3 Sb4 Zr2 72.06(7) 3_665 11_575
Ti3 Sb4 Zr2 74.62(8) 9_665 11_575
Zr3 Sb4 Zr2 72.06(7) 3_665 11_575
Zr3 Sb4 Zr2 74.62(8) 9_665 11_575
Zr1 Sb4 Zr2 92.72(5) 9_675 11_575
Zr1 Sb4 Zr2 151.69(7) . 11_575
Ti2 Sb4 Zr2 65.79(8) . 11_575
Zr2 Sb4 Zr2 65.79(8) . 11_575
Sb4 Sb4 Ti2 116.74(3) 10_556 11_575
Sb4 Sb4 Ti2 63.26(3) 10 11_575
Ti3 Sb4 Ti2 72.06(7) 3_665 11_575
Ti3 Sb4 Ti2 74.62(8) 9_665 11_575
Zr3 Sb4 Ti2 72.06(7) 3_665 11_575
Zr3 Sb4 Ti2 74.62(8) 9_665 11_575
Zr1 Sb4 Ti2 92.72(5) 9_675 11_575
Zr1 Sb4 Ti2 151.69(7) . 11_575
Ti2 Sb4 Ti2 65.79(8) . 11_575
Zr2 Sb4 Ti2 65.79(8) . 11_575
Zr2 Sb4 Ti2 0.00(11) 11_575 11_575
Sb2 Zr1 Sb2 135.4(2) 3_655 .
Sb2 Zr1 Sb1 67.70(8) 3_655 .
Sb2 Zr1 Sb1 67.70(8) . .
Sb2 Zr1 Sb1 81.90(5) 3_655 9_665
Sb2 Zr1 Sb1 81.90(5) . 9_665
Sb1 Zr1 Sb1 68.20(8) . 9_665
Sb2 Zr1 Sb1 81.90(5) 3_655 9_666
Sb2 Zr1 Sb1 81.90(5) . 9_666
Sb1 Zr1 Sb1 68.20(8) . 9_666
Sb1 Zr1 Sb1 136.4(2) 9_665 9_666
Sb2 Zr1 Sb4 75.78(5) 3_655 2_675
Sb2 Zr1 Sb4 140.97(7) . 2_675
Sb1 Zr1 Sb4 134.43(5) . 2_675
Sb1 Zr1 Sb4 132.84(6) 9_665 2_675
Sb1 Zr1 Sb4 80.79(5) 9_666 2_675
Sb2 Zr1 Sb4 75.78(5) 3_655 9_675
Sb2 Zr1 Sb4 140.97(7) . 9_675
Sb1 Zr1 Sb4 134.43(5) . 9_675
Sb1 Zr1 Sb4 80.79(5) 9_665 9_675
Sb1 Zr1 Sb4 132.84(6) 9_666 9_675
Sb4 Zr1 Sb4 53.79(6) 2_675 9_675
Sb2 Zr1 Sb4 140.97(7) 3_655 10_556
Sb2 Zr1 Sb4 75.78(5) . 10_556
Sb1 Zr1 Sb4 134.43(5) . 10_556
Sb1 Zr1 Sb4 132.84(6) 9_665 10_556
Sb1 Zr1 Sb4 80.79(5) 9_666 10_556
Sb4 Zr1 Sb4 67.08(8) 2_675 10_556
Sb4 Zr1 Sb4 91.13(11) 9_675 10_556
Sb2 Zr1 Sb4 140.97(7) 3_655 .
Sb2 Zr1 Sb4 75.78(5) . .
Sb1 Zr1 Sb4 134.43(5) . .
Sb1 Zr1 Sb4 80.79(5) 9_665 .
Sb1 Zr1 Sb4 132.84(6) 9_666 .
Sb4 Zr1 Sb4 91.13(11) 2_675 .
Sb4 Zr1 Sb4 67.08(8) 9_675 .
Sb4 Zr1 Sb4 53.79(6) 10_556 .
Sb2 Zr2 Sb3 167.40(11) . 3_665
Sb2 Zr2 Sb3 92.17(9) . 5
Sb3 Zr2 Sb3 100.43(8) 3_665 5
Sb2 Zr2 Sb3 90.07(7) . 9_666
Sb3 Zr2 Sb3 95.25(7) 3_665 9_666
Sb3 Zr2 Sb3 64.90(5) 5 9_666
Sb2 Zr2 Sb3 90.07(7) . 9_665
Sb3 Zr2 Sb3 95.25(7) 3_665 9_665
Sb3 Zr2 Sb3 64.90(5) 5 9_665
Sb3 Zr2 Sb3 129.78(10) 9_666 9_665
Sb2 Zr2 Sb4 76.71(7) . 10_556
Sb3 Zr2 Sb4 92.07(8) 3_665 10_556
Sb3 Zr2 Sb4 150.58(5) 5 10_556
Sb3 Zr2 Sb4 87.66(4) 9_666 10_556
Sb3 Zr2 Sb4 140.70(7) 9_665 10_556
Sb2 Zr2 Sb4 76.71(7) . .
Sb3 Zr2 Sb4 92.07(8) 3_665 .
Sb3 Zr2 Sb4 150.58(5) 5 .
Sb3 Zr2 Sb4 140.70(7) 9_666 .
Sb3 Zr2 Sb4 87.66(4) 9_665 .
Sb4 Zr2 Sb4 53.47(5) 10_556 .
Sb2 Zr2 Ti4 136.47(8) . 6_665
Sb3 Zr2 Ti4 53.99(5) 3_665 6_665
Sb3 Zr2 Ti4 54.88(6) 5 6_665
Sb3 Zr2 Ti4 52.34(4) 9_666 6_665
Sb3 Zr2 Ti4 98.28(8) 9_665 6_665
Sb4 Zr2 Ti4 116.89(6) 10_556 6_665
Sb4 Zr2 Ti4 145.83(9) . 6_665
Sb2 Zr2 Zr4 136.47(8) . 6_665
Sb3 Zr2 Zr4 53.99(5) 3_665 6_665
Sb3 Zr2 Zr4 54.88(6) 5 6_665
Sb3 Zr2 Zr4 52.34(4) 9_666 6_665
Sb3 Zr2 Zr4 98.28(8) 9_665 6_665
Sb4 Zr2 Zr4 116.89(6) 10_556 6_665
Sb4 Zr2 Zr4 145.83(9) . 6_665
Ti4 Zr2 Zr4 0.00(6) 6_665 6_665
Sb2 Zr2 Ti4 136.47(8) . 13_665
Sb3 Zr2 Ti4 53.99(5) 3_665 13_665
Sb3 Zr2 Ti4 54.88(6) 5 13_665
Sb3 Zr2 Ti4 98.28(8) 9_666 13_665
Sb3 Zr2 Ti4 52.34(4) 9_665 13_665
Sb4 Zr2 Ti4 145.83(9) 10_556 13_665
Sb4 Zr2 Ti4 116.89(6) . 13_665
Ti4 Zr2 Ti4 49.27(6) 6_665 13_665
Zr4 Zr2 Ti4 49.27(6) 6_665 13_665
Sb2 Zr2 Zr4 136.47(8) . 13_665
Sb3 Zr2 Zr4 53.99(5) 3_665 13_665
Sb3 Zr2 Zr4 54.88(6) 5 13_665
Sb3 Zr2 Zr4 98.28(8) 9_666 13_665
Sb3 Zr2 Zr4 52.34(4) 9_665 13_665
Sb4 Zr2 Zr4 145.83(9) 10_556 13_665
Sb4 Zr2 Zr4 116.89(6) . 13_665
Ti4 Zr2 Zr4 49.27(6) 6_665 13_665
Zr4 Zr2 Zr4 49.27(6) 6_665 13_665
Ti4 Zr2 Zr4 0.00(6) 13_665 13_665
Sb2 Zr2 Ti2 117.38(5) . 11_576
Sb3 Zr2 Ti2 58.77(7) 3_665 11_576
Sb3 Zr2 Ti2 107.60(3) 5 11_576
Sb3 Zr2 Ti2 52.06(4) 9_666 11_576
Sb3 Zr2 Ti2 152.29(10) 9_665 11_576
Sb4 Zr2 Ti2 57.10(4) 10_556 11_576
Sb4 Zr2 Ti2 101.67(7) . 11_576
Ti4 Zr2 Ti2 59.78(5) 6_665 11_576
Zr4 Zr2 Ti2 59.78(5) 6_665 11_576
Ti4 Zr2 Ti2 100.80(7) 13_665 11_576
Zr4 Zr2 Ti2 100.80(7) 13_665 11_576
Sb2 Zr2 Zr2 117.38(5) . 11_576
Sb3 Zr2 Zr2 58.77(7) 3_665 11_576
Sb3 Zr2 Zr2 107.60(3) 5 11_576
Sb3 Zr2 Zr2 52.06(4) 9_666 11_576
Sb3 Zr2 Zr2 152.29(10) 9_665 11_576
Sb4 Zr2 Zr2 57.10(4) 10_556 11_576
Sb4 Zr2 Zr2 101.67(7) . 11_576
Ti4 Zr2 Zr2 59.78(5) 6_665 11_576
Zr4 Zr2 Zr2 59.78(5) 6_665 11_576
Ti4 Zr2 Zr2 100.80(7) 13_665 11_576
Zr4 Zr2 Zr2 100.80(7) 13_665 11_576
Ti2 Zr2 Zr2 0.00(11) 11_576 11_576
Sb2 Zr2 Zr2 117.37(5) . 11_575
Sb3 Zr2 Zr2 58.77(7) 3_665 11_575
Sb3 Zr2 Zr2 107.60(3) 5 11_575
Sb3 Zr2 Zr2 152.29(10) 9_666 11_575
Sb3 Zr2 Zr2 52.06(4) 9_665 11_575
Sb4 Zr2 Zr2 101.67(7) 10_556 11_575
Sb4 Zr2 Zr2 57.10(4) . 11_575
Ti4 Zr2 Zr2 100.80(7) 6_665 11_575
Zr4 Zr2 Zr2 100.80(7) 6_665 11_575
Ti4 Zr2 Zr2 59.78(5) 13_665 11_575
Zr4 Zr2 Zr2 59.78(5) 13_665 11_575
Ti2 Zr2 Zr2 111.9(2) 11_576 11_575
Zr2 Zr2 Zr2 111.9(2) 11_576 11_575
Sb2 Zr2 Ti2 117.37(5) . 11_575
Sb3 Zr2 Ti2 58.77(7) 3_665 11_575
Sb3 Zr2 Ti2 107.60(3) 5 11_575
Sb3 Zr2 Ti2 152.29(10) 9_666 11_575
Sb3 Zr2 Ti2 52.06(4) 9_665 11_575
Sb4 Zr2 Ti2 101.67(7) 10_556 11_575
Sb4 Zr2 Ti2 57.10(4) . 11_575
Ti4 Zr2 Ti2 100.80(7) 6_665 11_575
Zr4 Zr2 Ti2 100.80(7) 6_665 11_575
Ti4 Zr2 Ti2 59.78(5) 13_665 11_575
Zr4 Zr2 Ti2 59.78(5) 13_665 11_575
Ti2 Zr2 Ti2 111.9(2) 11_576 11_575
Zr2 Zr2 Ti2 111.9(2) 11_576 11_575
Zr2 Zr2 Ti2 0.00(11) 11_575 11_575
Sb2 Zr2 Zr3 54.72(5) . 9_665
Sb3 Zr2 Zr3 121.78(6) 3_665 9_665
Sb3 Zr2 Zr3 101.02(8) 5 9_665
Sb3 Zr2 Zr3 142.72(11) 9_666 9_665
Sb3 Zr2 Zr3 49.42(6) 9_665 9_665
Sb4 Zr2 Zr3 94.60(8) 10_556 9_665
Sb4 Zr2 Zr3 50.34(6) . 9_665
Ti4 Zr2 Zr3 147.62(8) 6_665 9_665
Zr4 Zr2 Zr3 147.62(8) 6_665 9_665
Ti4 Zr2 Zr3 100.30(5) 13_665 9_665
Zr4 Zr2 Zr3 100.30(5) 13_665 9_665
Ti2 Zr2 Zr3 150.79(7) 11_576 9_665
Zr2 Zr2 Zr3 150.79(7) 11_576 9_665
Zr2 Zr2 Zr3 63.25(5) 11_575 9_665
Ti2 Zr2 Zr3 63.25(5) 11_575 9_665
Sb2 Zr2 Zr3 54.72(5) . 9_666
Sb3 Zr2 Zr3 121.78(6) 3_665 9_666
Sb3 Zr2 Zr3 101.02(8) 5 9_666
Sb3 Zr2 Zr3 49.42(6) 9_666 9_666
Sb3 Zr2 Zr3 142.72(11) 9_665 9_666
Sb4 Zr2 Zr3 50.34(6) 10_556 9_666
Sb4 Zr2 Zr3 94.60(8) . 9_666
Ti4 Zr2 Zr3 100.30(5) 6_665 9_666
Zr4 Zr2 Zr3 100.30(5) 6_665 9_666
Ti4 Zr2 Zr3 147.62(8) 13_665 9_666
Zr4 Zr2 Zr3 147.62(8) 13_665 9_666
Ti2 Zr2 Zr3 63.25(5) 11_576 9_666
Zr2 Zr2 Zr3 63.25(5) 11_576 9_666
Zr2 Zr2 Zr3 150.79(7) 11_575 9_666
Ti2 Zr2 Zr3 150.79(7) 11_575 9_666
Zr3 Zr2 Zr3 105.98(11) 9_665 9_666
Sb2 Zr2 Zr3 118.09(10) . 3_665
Sb3 Zr2 Zr3 49.31(8) 3_665 3_665
Sb3 Zr2 Zr3 149.74(11) 5 3_665
Sb3 Zr2 Zr3 111.95(6) 9_666 3_665
Sb3 Zr2 Zr3 111.95(6) 9_665 3_665
Sb4 Zr2 Zr3 49.22(6) 10_556 3_665
Sb4 Zr2 Zr3 49.22(6) . 3_665
Ti4 Zr2 Zr3 98.18(8) 6_665 3_665
Zr4 Zr2 Zr3 98.18(8) 6_665 3_665
Ti4 Zr2 Zr3 98.18(8) 13_665 3_665
Zr4 Zr2 Zr3 98.18(8) 13_665 3_665
Ti2 Zr2 Zr3 60.08(7) 11_576 3_665
Zr2 Zr2 Zr3 60.08(7) 11_576 3_665
Zr2 Zr2 Zr3 60.08(7) 11_575 3_665
Ti2 Zr2 Zr3 60.08(7) 11_575 3_665
Zr3 Zr2 Zr3 97.03(9) 9_665 3_665
Zr3 Zr2 Zr3 97.03(9) 9_666 3_665
Sb3 Zr3 Sb4 99.69(10) . 9_665
Sb3 Zr3 Sb4 99.69(10) . 2_665
Sb4 Zr3 Sb4 59.14(6) 9_665 2_665
Sb3 Zr3 Sb1 171.15(13) . .
Sb4 Zr3 Sb1 87.99(10) 9_665 .
Sb4 Zr3 Sb1 87.99(10) 2_665 .
Sb3 Zr3 Sb2 101.47(11) . 3_655
Sb4 Zr3 Sb2 143.40(9) 9_665 3_655
Sb4 Zr3 Sb2 143.40(9) 2_665 3_655
Sb1 Zr3 Sb2 69.68(10) . 3_655
Sb3 Zr3 Sb2 93.55(8) . 9_666
Sb4 Zr3 Sb2 137.52(9) 9_665 9_666
Sb4 Zr3 Sb2 78.97(4) 2_665 9_666
Sb1 Zr3 Sb2 83.55(8) . 9_666
Sb2 Zr3 Sb2 70.25(6) 3_655 9_666
Sb3 Zr3 Sb2 93.55(8) . 9_665
Sb4 Zr3 Sb2 78.97(4) 9_665 9_665
Sb4 Zr3 Sb2 137.52(9) 2_665 9_665
Sb1 Zr3 Sb2 83.55(8) . 9_665
Sb2 Zr3 Sb2 70.25(6) 3_655 9_665
Sb2 Zr3 Sb2 140.49(12) 9_666 9_665
Sb3 Zr3 Ti4 56.36(8) . 9_665
Sb4 Zr3 Ti4 119.94(5) 9_665 9_665
Sb4 Zr3 Ti4 156.05(13) 2_665 9_665
Sb1 Zr3 Ti4 115.91(11) . 9_665
Sb2 Zr3 Ti4 53.55(7) 3_655 9_665
Sb2 Zr3 Ti4 101.02(9) 9_666 9_665
Sb2 Zr3 Ti4 53.13(6) 9_665 9_665
Sb3 Zr3 Zr4 56.36(8) . 9_665
Sb4 Zr3 Zr4 119.94(5) 9_665 9_665
Sb4 Zr3 Zr4 156.05(13) 2_665 9_665
Sb1 Zr3 Zr4 115.91(11) . 9_665
Sb2 Zr3 Zr4 53.55(7) 3_655 9_665
Sb2 Zr3 Zr4 101.02(9) 9_666 9_665
Sb2 Zr3 Zr4 53.13(6) 9_665 9_665
Ti4 Zr3 Zr4 0.00(9) 9_665 9_665
Sb3 Zr3 Ti4 56.36(8) . 2_665
Sb4 Zr3 Ti4 156.05(13) 9_665 2_665
Sb4 Zr3 Ti4 119.94(5) 2_665 2_665
Sb1 Zr3 Ti4 115.91(11) . 2_665
Sb2 Zr3 Ti4 53.55(7) 3_655 2_665
Sb2 Zr3 Ti4 53.13(6) 9_666 2_665
Sb2 Zr3 Ti4 101.02(9) 9_665 2_665
Ti4 Zr3 Ti4 49.71(6) 9_665 2_665
Zr4 Zr3 Ti4 49.71(6) 9_665 2_665
Sb3 Zr3 Zr4 56.36(8) . 2_665
Sb4 Zr3 Zr4 156.05(13) 9_665 2_665
Sb4 Zr3 Zr4 119.94(5) 2_665 2_665
Sb1 Zr3 Zr4 115.91(11) . 2_665
Sb2 Zr3 Zr4 53.55(7) 3_655 2_665
Sb2 Zr3 Zr4 53.13(6) 9_666 2_665
Sb2 Zr3 Zr4 101.02(9) 9_665 2_665
Ti4 Zr3 Zr4 49.71(6) 9_665 2_665
Zr4 Zr3 Zr4 49.71(6) 9_665 2_665
Ti4 Zr3 Zr4 0.00(9) 2_665 2_665
Sb3 Zr3 Zr2 57.53(6) . 9_665
Sb4 Zr3 Zr2 57.60(6) 9_665 9_665
Sb4 Zr3 Zr2 104.61(9) 2_665 9_665
Sb1 Zr3 Zr2 124.92(6) . 9_665
Sb2 Zr3 Zr2 111.93(8) 3_655 9_665
Sb2 Zr3 Zr2 151.07(13) 9_666 9_665
Sb2 Zr3 Zr2 51.11(5) 9_665 9_665
Ti4 Zr3 Zr2 64.05(6) 9_665 9_665
Zr4 Zr3 Zr2 64.05(6) 9_665 9_665
Ti4 Zr3 Zr2 103.51(10) 2_665 9_665
Zr4 Zr3 Zr2 103.51(10) 2_665 9_665
Sb3 Zr3 Zr2 57.53(6) . 9_666
Sb4 Zr3 Zr2 104.61(9) 9_665 9_666
Sb4 Zr3 Zr2 57.60(6) 2_665 9_666
Sb1 Zr3 Zr2 124.92(6) . 9_666
Sb2 Zr3 Zr2 111.93(8) 3_655 9_666
Sb2 Zr3 Zr2 51.11(5) 9_666 9_666
Sb2 Zr3 Zr2 151.07(13) 9_665 9_666
Ti4 Zr3 Zr2 103.51(10) 9_665 9_666
Zr4 Zr3 Zr2 103.51(10) 9_665 9_666
Ti4 Zr3 Zr2 64.05(6) 2_665 9_666
Zr4 Zr3 Zr2 64.05(6) 2_665 9_666
Zr2 Zr3 Zr2 105.98(11) 9_665 9_666
Sb3 Zr3 Zr2 50.98(8) . 3_645
Sb4 Zr3 Zr2 56.16(7) 9_665 3_645
Sb4 Zr3 Zr2 56.16(7) 2_665 3_645
Sb1 Zr3 Zr2 137.87(12) . 3_645
Sb2 Zr3 Zr2 152.45(13) 3_655 3_645
Sb2 Zr3 Zr2 107.29(7) 9_666 3_645
Sb2 Zr3 Zr2 107.29(7) 9_665 3_645
Ti4 Zr3 Zr2 102.09(10) 9_665 3_645
Zr4 Zr3 Zr2 102.09(10) 9_665 3_645
Ti4 Zr3 Zr2 102.09(10) 2_665 3_645
Zr4 Zr3 Zr2 102.09(10) 2_665 3_645
Zr2 Zr3 Zr2 56.67(6) 9_665 3_645
Zr2 Zr3 Zr2 56.67(6) 9_666 3_645
Ti4 Zr4 Ti4 180.0(3) 10_556 10
Ti4 Zr4 Zr4 0.00(15) 10_556 10_556
Ti4 Zr4 Zr4 180.0(3) 10 10_556
Ti4 Zr4 Zr4 180.0(3) 10_556 10
Ti4 Zr4 Zr4 0.00(15) 10 10
Zr4 Zr4 Zr4 180.0(3) 10_556 10
Ti4 Zr4 Sb2 119.56(4) 10_556 11_565
Ti4 Zr4 Sb2 60.44(4) 10 11_565
Zr4 Zr4 Sb2 119.56(4) 10_556 11_565
Zr4 Zr4 Sb2 60.44(4) 10 11_565
Ti4 Zr4 Sb2 60.44(4) 10_556 .
Ti4 Zr4 Sb2 119.56(4) 10 .
Zr4 Zr4 Sb2 60.44(4) 10_556 .
Zr4 Zr4 Sb2 119.56(4) 10 .
Sb2 Zr4 Sb2 73.32(10) 11_565 .
Ti4 Zr4 Sb3 60.63(3) 10_556 5
Ti4 Zr4 Sb3 119.37(3) 10 5
Zr4 Zr4 Sb3 60.63(3) 10_556 5
Zr4 Zr4 Sb3 119.37(3) 10 5
Sb2 Zr4 Sb3 162.48(9) 11_565 5
Sb2 Zr4 Sb3 94.06(5) . 5
Ti4 Zr4 Sb3 119.37(3) 10_556 15
Ti4 Zr4 Sb3 60.63(3) 10 15
Zr4 Zr4 Sb3 119.37(3) 10_556 15
Zr4 Zr4 Sb3 60.63(3) 10 15
Sb2 Zr4 Sb3 94.06(5) 11_565 15
Sb2 Zr4 Sb3 162.48(9) . 15
Sb3 Zr4 Sb3 100.64(13) 5 15
Ti4 Zr4 Sb3 118.57(2) 10_556 9_665
Ti4 Zr4 Sb3 61.43(2) 10 9_665
Zr4 Zr4 Sb3 118.57(2) 10_556 9_665
Zr4 Zr4 Sb3 61.43(2) 10 9_665
Sb2 Zr4 Sb3 99.87(7) 11_565 9_665
Sb2 Zr4 Sb3 93.46(7) . 9_665
Sb3 Zr4 Sb3 68.19(5) 5 9_665
Sb3 Zr4 Sb3 100.79(7) 15 9_665
Ti4 Zr4 Sb3 61.43(2) 10_556 3_655
Ti4 Zr4 Sb3 118.57(2) 10 3_655
Zr4 Zr4 Sb3 61.43(2) 10_556 3_655
Zr4 Zr4 Sb3 118.57(2) 10 3_655
Sb2 Zr4 Sb3 93.46(7) 11_565 3_655
Sb2 Zr4 Sb3 99.87(7) . 3_655
Sb3 Zr4 Sb3 100.79(7) 5 3_655
Sb3 Zr4 Sb3 68.19(5) 15 3_655
Sb3 Zr4 Sb3 163.4(2) 9_665 3_655
Ti4 Zr4 Zr3 65.15(3) 10_556 3_655
Ti4 Zr4 Zr3 114.85(3) 10 3_655
Zr4 Zr4 Zr3 65.15(3) 10_556 3_655
Zr4 Zr4 Zr3 114.85(3) 10 3_655
Sb2 Zr4 Zr3 56.99(6) 11_565 3_655
Sb2 Zr4 Zr3 55.70(8) . 3_655
Sb3 Zr4 Zr3 125.73(3) 5 3_655
Sb3 Zr4 Zr3 107.35(6) 15 3_655
Sb3 Zr4 Zr3 144.14(13) 9_665 3_655
Sb3 Zr4 Zr3 52.34(7) 3_655 3_655
Ti4 Zr4 Ti3 65.15(3) 10_556 3_655
Ti4 Zr4 Ti3 114.85(3) 10 3_655
Zr4 Zr4 Ti3 65.15(3) 10_556 3_655
Zr4 Zr4 Ti3 114.85(3) 10 3_655
Sb2 Zr4 Ti3 56.99(6) 11_565 3_655
Sb2 Zr4 Ti3 55.70(8) . 3_655
Sb3 Zr4 Ti3 125.73(3) 5 3_655
Sb3 Zr4 Ti3 107.35(6) 15 3_655
Sb3 Zr4 Ti3 144.14(13) 9_665 3_655
Sb3 Zr4 Ti3 52.34(7) 3_655 3_655
Zr3 Zr4 Ti3 0.00(11) 3_655 3_655
Ti4 Zr4 Zr3 114.85(3) 10_556 9_665
Ti4 Zr4 Zr3 65.15(3) 10 9_665
Zr4 Zr4 Zr3 114.85(3) 10_556 9_665
Zr4 Zr4 Zr3 65.15(3) 10 9_665
Sb2 Zr4 Zr3 55.70(8) 11_565 9_665
Sb2 Zr4 Zr3 56.99(6) . 9_665
Sb3 Zr4 Zr3 107.35(6) 5 9_665
Sb3 Zr4 Zr3 125.73(3) 15 9_665
Sb3 Zr4 Zr3 52.34(7) 9_665 9_665
Sb3 Zr4 Zr3 144.14(13) 3_655 9_665
Zr3 Zr4 Zr3 92.62(14) 3_655 9_665
Ti3 Zr4 Zr3 92.62(14) 3_655 9_665
Ti4 Zr4 Ti3 114.85(3) 10_556 9_665
Ti4 Zr4 Ti3 65.15(3) 10 9_665
Zr4 Zr4 Ti3 114.85(3) 10_556 9_665
Zr4 Zr4 Ti3 65.15(3) 10 9_665
Sb2 Zr4 Ti3 55.70(8) 11_565 9_665
Sb2 Zr4 Ti3 56.99(6) . 9_665
Sb3 Zr4 Ti3 107.35(6) 5 9_665
Sb3 Zr4 Ti3 125.73(3) 15 9_665
Sb3 Zr4 Ti3 52.34(7) 9_665 9_665
Sb3 Zr4 Ti3 144.14(13) 3_655 9_665
Zr3 Zr4 Ti3 92.62(14) 3_655 9_665
Ti3 Zr4 Ti3 92.62(14) 3_655 9_665
Zr3 Zr4 Ti3 0.00(12) 9_665 9_665
Ti4 Zr4 Zr2 65.36(3) 10_556 7_645
Ti4 Zr4 Zr2 114.64(3) 10 7_645
Zr4 Zr4 Zr2 65.36(3) 10_556 7_645
Zr4 Zr4 Zr2 114.64(3) 10 7_645
Sb2 Zr4 Zr2 143.52(6) 11_565 7_645
Sb2 Zr4 Zr2 125.62(3) . 7_645
Sb3 Zr4 Zr2 53.92(8) 5 7_645
Sb3 Zr4 Zr2 59.03(7) 15 7_645
Sb3 Zr4 Zr2 108.59(11) 9_665 7_645
Sb3 Zr4 Zr2 55.37(7) 3_655 7_645
Zr3 Zr4 Zr2 104.82(6) 3_655 7_645
Ti3 Zr4 Zr2 104.82(6) 3_655 7_645
Zr3 Zr4 Zr2 159.72(9) 9_665 7_645
Ti3 Zr4 Zr2 159.72(9) 9_665 7_645
Ti4 Zr4 Ti2 65.36(3) 10_556 7_645
Ti4 Zr4 Ti2 114.64(3) 10 7_645
Zr4 Zr4 Ti2 65.36(3) 10_556 7_645
Zr4 Zr4 Ti2 114.64(3) 10 7_645
Sb2 Zr4 Ti2 143.52(6) 11_565 7_645
Sb2 Zr4 Ti2 125.62(3) . 7_645
Sb3 Zr4 Ti2 53.92(8) 5 7_645
Sb3 Zr4 Ti2 59.03(7) 15 7_645
Sb3 Zr4 Ti2 108.59(11) 9_665 7_645
Sb3 Zr4 Ti2 55.37(7) 3_655 7_645
Zr3 Zr4 Ti2 104.82(6) 3_655 7_645
Ti3 Zr4 Ti2 104.82(6) 3_655 7_645
Zr3 Zr4 Ti2 159.72(9) 9_665 7_645
Ti3 Zr4 Ti2 159.72(9) 9_665 7_645
Zr2 Zr4 Ti2 0.00(10) 7_645 7_645
Ti4 Zr4 Zr2 114.64(3) 10_556 13_665
Ti4 Zr4 Zr2 65.36(3) 10 13_665
Zr4 Zr4 Zr2 114.64(3) 10_556 13_665
Zr4 Zr4 Zr2 65.36(3) 10 13_665
Sb2 Zr4 Zr2 125.62(3) 11_565 13_665
Sb2 Zr4 Zr2 143.52(6) . 13_665
Sb3 Zr4 Zr2 59.03(7) 5 13_665
Sb3 Zr4 Zr2 53.92(8) 15 13_665
Sb3 Zr4 Zr2 55.37(7) 9_665 13_665
Sb3 Zr4 Zr2 108.59(11) 3_655 13_665
Zr3 Zr4 Zr2 159.72(9) 3_655 13_665
Ti3 Zr4 Zr2 159.72(9) 3_655 13_665
Zr3 Zr4 Zr2 104.82(6) 9_665 13_665
Ti3 Zr4 Zr2 104.82(6) 9_665 13_665
Zr2 Zr4 Zr2 60.43(9) 7_645 13_665
Ti2 Zr4 Zr2 60.43(9) 7_645 13_665
Ti4 Zr4 Ti2 114.64(3) 10_556 13_665
Ti4 Zr4 Ti2 65.36(3) 10 13_665
Zr4 Zr4 Ti2 114.64(3) 10_556 13_665
Zr4 Zr4 Ti2 65.36(3) 10 13_665
Sb2 Zr4 Ti2 125.62(3) 11_565 13_665
Sb2 Zr4 Ti2 143.52(6) . 13_665
Sb3 Zr4 Ti2 59.03(7) 5 13_665
Sb3 Zr4 Ti2 53.92(8) 15 13_665
Sb3 Zr4 Ti2 55.37(7) 9_665 13_665
Sb3 Zr4 Ti2 108.59(11) 3_655 13_665
Zr3 Zr4 Ti2 159.72(9) 3_655 13_665
Ti3 Zr4 Ti2 159.72(9) 3_655 13_665
Zr3 Zr4 Ti2 104.82(6) 9_665 13_665
Ti3 Zr4 Ti2 104.82(6) 9_665 13_665
Zr2 Zr4 Ti2 60.43(9) 7_645 13_665
Ti2 Zr4 Ti2 60.43(9) 7_645 13_665
Zr2 Zr4 Ti2 0.00(10) 13_665 13_665
Sb2 Ti2 Sb3 167.40(11) . 3_665
Sb2 Ti2 Sb3 92.17(9) . 5
Sb3 Ti2 Sb3 100.43(8) 3_665 5
Sb2 Ti2 Sb3 90.07(7) . 9_666
Sb3 Ti2 Sb3 95.25(7) 3_665 9_666
Sb3 Ti2 Sb3 64.90(5) 5 9_666
Sb2 Ti2 Sb3 90.07(7) . 9_665
Sb3 Ti2 Sb3 95.25(7) 3_665 9_665
Sb3 Ti2 Sb3 64.90(5) 5 9_665
Sb3 Ti2 Sb3 129.78(10) 9_666 9_665
Sb2 Ti2 Sb4 76.71(7) . 10_556
Sb3 Ti2 Sb4 92.07(8) 3_665 10_556
Sb3 Ti2 Sb4 150.58(5) 5 10_556
Sb3 Ti2 Sb4 87.66(4) 9_666 10_556
Sb3 Ti2 Sb4 140.70(7) 9_665 10_556
Sb2 Ti2 Sb4 76.71(7) . .
Sb3 Ti2 Sb4 92.07(8) 3_665 .
Sb3 Ti2 Sb4 150.58(5) 5 .
Sb3 Ti2 Sb4 140.70(7) 9_666 .
Sb3 Ti2 Sb4 87.66(4) 9_665 .
Sb4 Ti2 Sb4 53.47(5) 10_556 .
Sb2 Ti2 Zr4 136.47(8) . 6_665
Sb3 Ti2 Zr4 53.99(5) 3_665 6_665
Sb3 Ti2 Zr4 54.88(6) 5 6_665
Sb3 Ti2 Zr4 52.34(4) 9_666 6_665
Sb3 Ti2 Zr4 98.28(8) 9_665 6_665
Sb4 Ti2 Zr4 116.89(6) 10_556 6_665
Sb4 Ti2 Zr4 145.83(9) . 6_665
Sb2 Ti2 Zr4 136.47(8) . 13_665
Sb3 Ti2 Zr4 53.99(5) 3_665 13_665
Sb3 Ti2 Zr4 54.88(6) 5 13_665
Sb3 Ti2 Zr4 98.28(8) 9_666 13_665
Sb3 Ti2 Zr4 52.34(4) 9_665 13_665
Sb4 Ti2 Zr4 145.83(9) 10_556 13_665
Sb4 Ti2 Zr4 116.89(6) . 13_665
Zr4 Ti2 Zr4 49.27(6) 6_665 13_665
Sb2 Ti2 Zr2 117.38(5) . 11_576
Sb3 Ti2 Zr2 58.77(7) 3_665 11_576
Sb3 Ti2 Zr2 107.60(3) 5 11_576
Sb3 Ti2 Zr2 52.06(4) 9_666 11_576
Sb3 Ti2 Zr2 152.29(10) 9_665 11_576
Sb4 Ti2 Zr2 57.10(4) 10_556 11_576
Sb4 Ti2 Zr2 101.67(7) . 11_576
Zr4 Ti2 Zr2 59.78(5) 6_665 11_576
Zr4 Ti2 Zr2 100.80(7) 13_665 11_576
Sb2 Ti2 Zr2 117.37(5) . 11_575
Sb3 Ti2 Zr2 58.77(7) 3_665 11_575
Sb3 Ti2 Zr2 107.60(3) 5 11_575
Sb3 Ti2 Zr2 152.29(10) 9_666 11_575
Sb3 Ti2 Zr2 52.06(4) 9_665 11_575
Sb4 Ti2 Zr2 101.67(7) 10_556 11_575
Sb4 Ti2 Zr2 57.10(4) . 11_575
Zr4 Ti2 Zr2 100.80(7) 6_665 11_575
Zr4 Ti2 Zr2 59.78(5) 13_665 11_575
Zr2 Ti2 Zr2 111.9(2) 11_576 11_575
Sb3 Ti3 Sb4 99.69(10) . 9_665
Sb3 Ti3 Sb4 99.69(10) . 2_665
Sb4 Ti3 Sb4 59.14(6) 9_665 2_665
Sb3 Ti3 Sb1 171.15(13) . .
Sb4 Ti3 Sb1 87.99(10) 9_665 .
Sb4 Ti3 Sb1 87.99(10) 2_665 .
Sb3 Ti3 Sb2 101.47(11) . 3_655
Sb4 Ti3 Sb2 143.40(9) 9_665 3_655
Sb4 Ti3 Sb2 143.40(9) 2_665 3_655
Sb1 Ti3 Sb2 69.68(10) . 3_655
Sb3 Ti3 Sb2 93.55(8) . 9_666
Sb4 Ti3 Sb2 137.52(9) 9_665 9_666
Sb4 Ti3 Sb2 78.97(4) 2_665 9_666
Sb1 Ti3 Sb2 83.55(8) . 9_666
Sb2 Ti3 Sb2 70.25(6) 3_655 9_666
Sb3 Ti3 Sb2 93.55(8) . 9_665
Sb4 Ti3 Sb2 78.97(4) 9_665 9_665
Sb4 Ti3 Sb2 137.52(9) 2_665 9_665
Sb1 Ti3 Sb2 83.55(8) . 9_665
Sb2 Ti3 Sb2 70.25(6) 3_655 9_665
Sb2 Ti3 Sb2 140.49(12) 9_666 9_665
Sb3 Ti3 Ti4 56.36(8) . 9_665
Sb4 Ti3 Ti4 119.94(5) 9_665 9_665
Sb4 Ti3 Ti4 156.05(13) 2_665 9_665
Sb1 Ti3 Ti4 115.91(11) . 9_665
Sb2 Ti3 Ti4 53.55(7) 3_655 9_665
Sb2 Ti3 Ti4 101.02(9) 9_666 9_665
Sb2 Ti3 Ti4 53.13(6) 9_665 9_665
Sb3 Ti3 Zr4 56.36(8) . 9_665
Sb4 Ti3 Zr4 119.94(5) 9_665 9_665
Sb4 Ti3 Zr4 156.05(13) 2_665 9_665
Sb1 Ti3 Zr4 115.91(11) . 9_665
Sb2 Ti3 Zr4 53.55(7) 3_655 9_665
Sb2 Ti3 Zr4 101.02(9) 9_666 9_665
Sb2 Ti3 Zr4 53.13(6) 9_665 9_665
Ti4 Ti3 Zr4 0.00(9) 9_665 9_665
Sb3 Ti3 Ti4 56.36(8) . 2_665
Sb4 Ti3 Ti4 156.05(13) 9_665 2_665
Sb4 Ti3 Ti4 119.94(5) 2_665 2_665
Sb1 Ti3 Ti4 115.91(11) . 2_665
Sb2 Ti3 Ti4 53.55(7) 3_655 2_665
Sb2 Ti3 Ti4 53.13(6) 9_666 2_665
Sb2 Ti3 Ti4 101.02(9) 9_665 2_665
Ti4 Ti3 Ti4 49.71(6) 9_665 2_665
Zr4 Ti3 Ti4 49.71(6) 9_665 2_665
Sb3 Ti3 Zr4 56.36(8) . 2_665
Sb4 Ti3 Zr4 156.05(13) 9_665 2_665
Sb4 Ti3 Zr4 119.94(5) 2_665 2_665
Sb1 Ti3 Zr4 115.91(11) . 2_665
Sb2 Ti3 Zr4 53.55(7) 3_655 2_665
Sb2 Ti3 Zr4 53.13(6) 9_666 2_665
Sb2 Ti3 Zr4 101.02(9) 9_665 2_665
Ti4 Ti3 Zr4 49.71(6) 9_665 2_665
Zr4 Ti3 Zr4 49.71(6) 9_665 2_665
Ti4 Ti3 Zr4 0.00(9) 2_665 2_665
Ti4 Ti4 Ti4 180.0(3) 10_556 10
Ti4 Ti4 Zr4 0.00(15) 10_556 10_556
Ti4 Ti4 Zr4 180.0(3) 10 10_556
Ti4 Ti4 Zr4 180.0(3) 10_556 10
Ti4 Ti4 Zr4 0.00(15) 10 10
Zr4 Ti4 Zr4 180.0(3) 10_556 10
Ti4 Ti4 Sb2 119.56(4) 10_556 11_565
Ti4 Ti4 Sb2 60.44(4) 10 11_565
Zr4 Ti4 Sb2 119.56(4) 10_556 11_565
Zr4 Ti4 Sb2 60.44(4) 10 11_565
Ti4 Ti4 Sb2 60.44(4) 10_556 .
Ti4 Ti4 Sb2 119.56(4) 10 .
Zr4 Ti4 Sb2 60.44(4) 10_556 .
Zr4 Ti4 Sb2 119.56(4) 10 .
Sb2 Ti4 Sb2 73.32(10) 11_565 .
Ti4 Ti4 Sb3 60.63(3) 10_556 5
Ti4 Ti4 Sb3 119.37(3) 10 5
Zr4 Ti4 Sb3 60.63(3) 10_556 5
Zr4 Ti4 Sb3 119.37(3) 10 5
Sb2 Ti4 Sb3 162.48(9) 11_565 5
Sb2 Ti4 Sb3 94.06(5) . 5
Ti4 Ti4 Sb3 119.37(3) 10_556 15
Ti4 Ti4 Sb3 60.63(3) 10 15
Zr4 Ti4 Sb3 119.37(3) 10_556 15
Zr4 Ti4 Sb3 60.63(3) 10 15
Sb2 Ti4 Sb3 94.06(5) 11_565 15
Sb2 Ti4 Sb3 162.48(9) . 15
Sb3 Ti4 Sb3 100.64(13) 5 15
Ti4 Ti4 Sb3 118.57(2) 10_556 9_665
Ti4 Ti4 Sb3 61.43(2) 10 9_665
Zr4 Ti4 Sb3 118.57(2) 10_556 9_665
Zr4 Ti4 Sb3 61.43(2) 10 9_665
Sb2 Ti4 Sb3 99.87(7) 11_565 9_665
Sb2 Ti4 Sb3 93.46(7) . 9_665
Sb3 Ti4 Sb3 68.19(5) 5 9_665
Sb3 Ti4 Sb3 100.79(7) 15 9_665
Ti4 Ti4 Sb3 61.43(2) 10_556 3_655
Ti4 Ti4 Sb3 118.57(2) 10 3_655
Zr4 Ti4 Sb3 61.43(2) 10_556 3_655
Zr4 Ti4 Sb3 118.57(2) 10 3_655
Sb2 Ti4 Sb3 93.46(7) 11_565 3_655
Sb2 Ti4 Sb3 99.87(7) . 3_655
Sb3 Ti4 Sb3 100.79(7) 5 3_655
Sb3 Ti4 Sb3 68.19(5) 15 3_655
Sb3 Ti4 Sb3 163.4(2) 9_665 3_655
Ti4 Ti4 Zr3 65.15(3) 10_556 3_655
Ti4 Ti4 Zr3 114.85(3) 10 3_655
Zr4 Ti4 Zr3 65.15(3) 10_556 3_655
Zr4 Ti4 Zr3 114.85(3) 10 3_655
Sb2 Ti4 Zr3 56.99(6) 11_565 3_655
Sb2 Ti4 Zr3 55.70(8) . 3_655
Sb3 Ti4 Zr3 125.73(3) 5 3_655
Sb3 Ti4 Zr3 107.35(6) 15 3_655
Sb3 Ti4 Zr3 144.14(13) 9_665 3_655
Sb3 Ti4 Zr3 52.34(7) 3_655 3_655
Ti4 Ti4 Ti3 65.15(3) 10_556 3_655
Ti4 Ti4 Ti3 114.85(3) 10 3_655
Zr4 Ti4 Ti3 65.15(3) 10_556 3_655
Zr4 Ti4 Ti3 114.85(3) 10 3_655
Sb2 Ti4 Ti3 56.99(6) 11_565 3_655
Sb2 Ti4 Ti3 55.70(8) . 3_655
Sb3 Ti4 Ti3 125.73(3) 5 3_655
Sb3 Ti4 Ti3 107.35(6) 15 3_655
Sb3 Ti4 Ti3 144.14(13) 9_665 3_655
Sb3 Ti4 Ti3 52.34(7) 3_655 3_655
Zr3 Ti4 Ti3 0.00(11) 3_655 3_655
Ti4 Ti4 Zr3 114.85(3) 10_556 9_665
Ti4 Ti4 Zr3 65.15(3) 10 9_665
Zr4 Ti4 Zr3 114.85(3) 10_556 9_665
Zr4 Ti4 Zr3 65.15(3) 10 9_665
Sb2 Ti4 Zr3 55.70(8) 11_565 9_665
Sb2 Ti4 Zr3 56.99(6) . 9_665
Sb3 Ti4 Zr3 107.35(6) 5 9_665
Sb3 Ti4 Zr3 125.73(3) 15 9_665
Sb3 Ti4 Zr3 52.34(7) 9_665 9_665
Sb3 Ti4 Zr3 144.14(13) 3_655 9_665
Zr3 Ti4 Zr3 92.62(14) 3_655 9_665
Ti3 Ti4 Zr3 92.62(14) 3_655 9_665
Ti4 Ti4 Ti3 114.85(3) 10_556 9_665
Ti4 Ti4 Ti3 65.15(3) 10 9_665
Zr4 Ti4 Ti3 114.85(3) 10_556 9_665
Zr4 Ti4 Ti3 65.15(3) 10 9_665
Sb2 Ti4 Ti3 55.70(8) 11_565 9_665
Sb2 Ti4 Ti3 56.99(6) . 9_665
Sb3 Ti4 Ti3 107.35(6) 5 9_665
Sb3 Ti4 Ti3 125.73(3) 15 9_665
Sb3 Ti4 Ti3 52.34(7) 9_665 9_665
Sb3 Ti4 Ti3 144.14(13) 3_655 9_665
Zr3 Ti4 Ti3 92.62(14) 3_655 9_665
Ti3 Ti4 Ti3 92.62(14) 3_655 9_665
Zr3 Ti4 Ti3 0.00(12) 9_665 9_665
Ti4 Ti4 Zr2 65.36(3) 10_556 7_645
Ti4 Ti4 Zr2 114.64(3) 10 7_645
Zr4 Ti4 Zr2 65.36(3) 10_556 7_645
Zr4 Ti4 Zr2 114.64(3) 10 7_645
Sb2 Ti4 Zr2 143.52(6) 11_565 7_645
Sb2 Ti4 Zr2 125.62(3) . 7_645
Sb3 Ti4 Zr2 53.92(8) 5 7_645
Sb3 Ti4 Zr2 59.03(7) 15 7_645
Sb3 Ti4 Zr2 108.59(11) 9_665 7_645
Sb3 Ti4 Zr2 55.37(7) 3_655 7_645
Zr3 Ti4 Zr2 104.82(6) 3_655 7_645
Ti3 Ti4 Zr2 104.82(6) 3_655 7_645
Zr3 Ti4 Zr2 159.72(9) 9_665 7_645
Ti3 Ti4 Zr2 159.72(9) 9_665 7_645
Ti4 Ti4 Zr2 114.64(3) 10_556 13_665
Ti4 Ti4 Zr2 65.36(3) 10 13_665
Zr4 Ti4 Zr2 114.64(3) 10_556 13_665
Zr4 Ti4 Zr2 65.36(3) 10 13_665
Sb2 Ti4 Zr2 125.62(3) 11_565 13_665
Sb2 Ti4 Zr2 143.52(6) . 13_665
Sb3 Ti4 Zr2 59.03(7) 5 13_665
Sb3 Ti4 Zr2 53.92(8) 15 13_665
Sb3 Ti4 Zr2 55.37(7) 9_665 13_665
Sb3 Ti4 Zr2 108.59(11) 3_655 13_665
Zr3 Ti4 Zr2 159.72(9) 3_655 13_665
Ti3 Ti4 Zr2 159.72(9) 3_655 13_665
Zr3 Ti4 Zr2 104.82(6) 9_665 13_665
Ti3 Ti4 Zr2 104.82(6) 9_665 13_665
Zr2 Ti4 Zr2 60.43(9) 7_645 13_665

loop_
_geom_bond_atom_site_label_1
_geom_bond_atom_site_label_2
_geom_bond_distance
_geom_bond_site_symmetry_2
Sb1 Ti3 2.911(4) .
Sb1 Zr3 2.911(4) .
Sb1 Ti3 2.911(4) 3_655
Sb1 Zr3 2.911(4) 3_655
Sb1 Zr1 3.054(5) .
Sb1 Zr1 3.064(2) 9_665
Sb1 Zr1 3.064(2) 9_666
Sb2 Ti2 2.882(3) .
Sb2 Zr2 2.882(3) .
Sb2 Ti4 2.883(3) .
Sb2 Zr4 2.883(3) .
Sb2 Ti4 2.883(3) 10_556
Sb2 Zr4 2.883(3) 10_556
Sb2 Ti3 2.961(4) 3_655
Sb2 Zr3 2.961(4) 3_655
Sb2 Zr1 2.968(3) .
Sb2 Zr3 3.0224(12) 9_666
Sb2 Ti3 3.0224(12) 9_666
Sb2 Zr3 3.0224(12) 9_665
Sb2 Ti3 3.0224(12) 9_665
Sb3 Ti3 2.828(4) .
Sb3 Zr3 2.828(4) .
Sb3 Ti2 2.898(3) 3_645
Sb3 Zr2 2.898(3) 3_645
Sb3 Ti4 2.900(3) 5_445
Sb3 Zr4 2.900(3) 5_445
Sb3 Ti4 2.900(3) 14_446
Sb3 Zr4 2.900(3) 14_446
Sb3 Ti4 2.974(2) 2_665
Sb3 Zr4 2.974(2) 2_665
Sb3 Ti4 2.974(2) 9_665
Sb3 Zr4 2.974(2) 9_665
Sb3 Zr2 2.992(3) 5_445
Sb3 Ti2 2.992(3) 5_445
Sb3 Zr2 3.1415(14) 9_666
Sb3 Ti2 3.1415(14) 9_666
Sb3 Zr2 3.1415(14) 9_665
Sb3 Ti2 3.1415(14) 9_665
Sb3 Sb3 3.294(2) 13
Sb3 Sb3 3.294(2) 13_556
Sb4 Sb4 2.8445(5) 10_556
Sb4 Sb4 2.8445(5) 10
Sb4 Ti3 2.882(3) 3_665
Sb4 Ti3 2.882(3) 9_665
Sb4 Zr3 2.882(3) 3_665
Sb4 Zr3 2.882(3) 9_665
Sb4 Zr1 3.144(3) 9_675
Sb4 Zr1 3.144(3) .
Sb4 Ti2 3.161(3) .
Sb4 Zr2 3.161(3) .
Sb4 Zr2 3.161(3) 11_575
Sb4 Ti2 3.161(3) 11_575
Zr1 Sb2 2.968(3) 3_655
Zr1 Sb1 3.064(2) 9_665
Zr1 Sb1 3.064(2) 9_666
Zr1 Sb4 3.144(3) 2_675
Zr1 Sb4 3.144(3) 9_675
Zr1 Sb4 3.144(3) 10_556
Zr2 Sb3 2.898(3) 3_665
Zr2 Sb3 2.992(3) 5
Zr2 Sb3 3.1415(14) 9_666
Zr2 Sb3 3.1415(14) 9_665
Zr2 Sb4 3.161(3) 10_556
Zr2 Ti4 3.412(4) 6_665
Zr2 Zr4 3.412(4) 6_665
Zr2 Ti4 3.412(4) 13_665
Zr2 Zr4 3.412(4) 13_665
Zr2 Ti2 3.434(3) 11_576
Zr2 Zr2 3.434(3) 11_576
Zr2 Zr2 3.434(3) 11_575
Zr2 Ti2 3.434(3) 11_575
Zr2 Zr3 3.562(3) 9_665
Zr2 Zr3 3.562(3) 9_666
Zr2 Zr3 3.670(4) 3_665
Zr3 Sb4 2.882(3) 9_665
Zr3 Sb4 2.882(3) 2_665
Zr3 Sb2 2.961(4) 3_655
Zr3 Sb2 3.0224(12) 9_666
Zr3 Sb2 3.0224(12) 9_665
Zr3 Ti4 3.384(4) 9_665
Zr3 Zr4 3.384(4) 9_665
Zr3 Ti4 3.384(4) 2_665
Zr3 Zr4 3.384(4) 2_665
Zr3 Zr2 3.562(3) 9_665
Zr3 Zr2 3.562(3) 9_666
Zr3 Zr2 3.670(4) 3_645
Zr4 Ti4 2.8445(5) 10_556
Zr4 Ti4 2.8445(5) 10
Zr4 Zr4 2.8445(5) 10_556
Zr4 Zr4 2.8445(5) 10
Zr4 Sb2 2.883(3) 11_565
Zr4 Sb3 2.900(3) 5
Zr4 Sb3 2.900(3) 15
Zr4 Sb3 2.974(2) 9_665
Zr4 Sb3 2.974(2) 3_655
Zr4 Zr3 3.384(4) 3_655
Zr4 Ti3 3.384(4) 3_655
Zr4 Zr3 3.384(4) 9_665
Zr4 Ti3 3.384(4) 9_665
Zr4 Zr2 3.412(4) 7_645
Zr4 Ti2 3.412(4) 7_645
Zr4 Zr2 3.412(4) 13_665
Zr4 Ti2 3.412(4) 13_665
Ti2 Sb3 2.898(3) 3_665
Ti2 Sb3 2.992(3) 5
Ti2 Sb3 3.1415(14) 9_666
Ti2 Sb3 3.1415(14) 9_665
Ti2 Sb4 3.161(3) 10_556
Ti2 Zr4 3.412(4) 6_665
Ti2 Zr4 3.412(4) 13_665
Ti2 Zr2 3.434(3) 11_576
Ti2 Zr2 3.434(3) 11_575
Ti3 Sb4 2.882(3) 9_665
Ti3 Sb4 2.882(3) 2_665
Ti3 Sb2 2.961(4) 3_655
Ti3 Sb2 3.0224(12) 9_666
Ti3 Sb2 3.0224(12) 9_665
Ti3 Ti4 3.384(4) 9_665
Ti3 Zr4 3.384(4) 9_665
Ti3 Ti4 3.384(4) 2_665
Ti3 Zr4 3.384(4) 2_665
Ti4 Ti4 2.8445(5) 10_556
Ti4 Ti4 2.8445(5) 10
Ti4 Zr4 2.8445(5) 10_556
Ti4 Zr4 2.8445(5) 10
Ti4 Sb2 2.883(3) 11_565
Ti4 Sb3 2.900(3) 5
Ti4 Sb3 2.900(3) 15
Ti4 Sb3 2.974(2) 9_665
Ti4 Sb3 2.974(2) 3_655
Ti4 Zr3 3.384(4) 3_655
Ti4 Ti3 3.384(4) 3_655
Ti4 Zr3 3.384(4) 9_665
Ti4 Ti3 3.384(4) 9_665
Ti4 Zr2 3.412(4) 7_645
Ti4 Zr2 3.412(4) 13_665
